data_4122321
loop_
_publ_author_name
'Jang, Eun Sil'
'McMullin, Claire L.'
'K\"a\&s, Martina'
'Meyer, Karsten'
'Cundari, Thomas R.'
'Warren, Timothy H.'

_publ_contact_author 'Timothy H. Warren'
_publ_section_title
;
 Copper(II) Anilides in sp(3) C-H Amination.
;
_journal_issue 31
_journal_name_full 'Journal of the American Chemical Society'
_journal_page_first 10930
_journal_page_last 10940
_journal_paper_doi 10.1021/ja5026547
_journal_volume 136
_journal_year 2014
_chemical_formula_sum 'C23 H16 Cl7 Cu N3'
_chemical_formula_weight 646.08
_chemical_name_common '[Cl2NN]Cu-NHArCl3'
_chemical_name_systematic
; 
 ? 
;
_space_group_IT_number 2
_symmetry_cell_setting triclinic
_symmetry_space_group_name_Hall '-P 1'
_symmetry_space_group_name_H-M 'P -1'
_atom_sites_solution_hydrogens geom
_atom_sites_solution_primary direct
_atom_sites_solution_secondary difmap
_audit_creation_method SHELXL-97
_cell_angle_alpha 91.282(8)
_cell_angle_beta 100.757(6)
_cell_angle_gamma 118.983(5)
_cell_formula_units_Z 4
_cell_length_a 11.307(5)
_cell_length_b 11.660(7)
_cell_length_c 23.091(10)
_cell_measurement_reflns_used 9893
_cell_measurement_temperature 100(2)
_cell_measurement_theta_max 56.185
_cell_measurement_theta_min 4.346
_cell_volume 2594(2)
_computing_cell_refinement 'Bruker APEXII'
_computing_data_collection 'Bruker APEXII'
_computing_data_reduction 'Bruker APEXII'
_computing_molecular_graphics 'XSEED for Windows with POV-Ray; Barbour L (1999)'
_computing_publication_material 'Bruker SHELXTL'
_computing_structure_refinement 'SHELXL-97 (Sheldrick, 1997)'
_computing_structure_solution 'SHELXS-97 (Sheldrick, 1990)'
_diffrn_ambient_temperature 100(2)
_diffrn_measured_fraction_theta_full 0.987
_diffrn_measured_fraction_theta_max 0.987
_diffrn_radiation_monochromator graphite
_diffrn_radiation_source 'fine-focus sealed tube'
_diffrn_radiation_type MoK\a
_diffrn_radiation_wavelength 0.71073
_diffrn_reflns_av_R_equivalents 0.0306
_diffrn_reflns_av_sigmaI/netI 0.0374
_diffrn_reflns_limit_h_max 14
_diffrn_reflns_limit_h_min -14
_diffrn_reflns_limit_k_max 14
_diffrn_reflns_limit_k_min -14
_diffrn_reflns_limit_l_max 29
_diffrn_reflns_limit_l_min -29
_diffrn_reflns_number 28793
_diffrn_reflns_theta_full 27.00
_diffrn_reflns_theta_max 27.00
_diffrn_reflns_theta_min 0.91
_exptl_absorpt_coefficient_mu 1.582
_exptl_absorpt_correction_T_max 0.8477
_exptl_absorpt_correction_T_min 0.5362
_exptl_absorpt_correction_type multi-scan
_exptl_absorpt_process_details 'SADABS based on Blessing's method; Blessing, Acta Cryst. (1995) A51 33-38'
_exptl_crystal_colour blue
_exptl_crystal_density_diffrn 1.655
_exptl_crystal_density_method 'not measured'
_exptl_crystal_description plate
_exptl_crystal_F_000 1292
_exptl_crystal_size_max 0.45
_exptl_crystal_size_mid 0.33
_exptl_crystal_size_min 0.11
_refine_diff_density_max 1.131
_refine_diff_density_min -0.759
_refine_diff_density_rms 0.114
_refine_ls_extinction_method none
_refine_ls_goodness_of_fit_ref 1.064
_refine_ls_hydrogen_treatment constr
_refine_ls_matrix_type full
_refine_ls_number_parameters 617
_refine_ls_number_reflns 11164
_refine_ls_number_restraints 0
_refine_ls_restrained_S_all 1.064
_refine_ls_R_factor_all 0.0588
_refine_ls_R_factor_gt 0.0472
_refine_ls_shift/su_max 0.000
_refine_ls_shift/su_mean 0.000
_refine_ls_structure_factor_coef Fsqd
_refine_ls_weighting_details 'calc w=1/[\s^2^(Fo^2^)+(0.0633P)^2^+4.3232P] where P=(Fo^2^+2Fc^2^)/3'
_refine_ls_weighting_scheme calc
_refine_ls_wR_factor_gt 0.1201
_refine_ls_wR_factor_ref 0.1248
_reflns_number_gt 9247
_reflns_number_total 11164
_reflns_threshold_expression >2sigma(I)
_cod_data_source_file ja5026547_si_002.cif
_cod_data_source_block cmpd_4
_cod_depositor_comments
;
The following automatic conversions were performed:

'_symmetry_cell_setting' value 'Triclinic' changed to 'triclinic'
according to
/usr/data/users/saulius/crontab/automatic-downloads/rss-feeds/ACS/lib/dictionaries/cif_core.dic
dictionary named 'cif_core.dic' version 2.4.2 from 2011-04-26.

Automatic conversion script
Id: cif_fix_values 2281 2013-09-26 08:29:07Z andrius 

 Adding full bibliography for 4122321--4122323.cif.
;
_cod_original_sg_symbol_H-M P-1
_cod_database_code 4122321

loop_
_symmetry_equiv_pos_as_xyz
'x, y, z'
'-x, -y, -z'

loop_
_atom_site_label
_atom_site_type_symbol
_atom_site_fract_x
_atom_site_fract_y
_atom_site_fract_z
_atom_site_U_iso_or_equiv
_atom_site_adp_type
_atom_site_occupancy
_atom_site_symmetry_multiplicity
_atom_site_calc_flag
_atom_site_refinement_flags
Cu2 Cu 0.52658(4) 0.62246(4) 0.380710(18) 0.01775(10) Uani 1 1 d .
Cu1 Cu -0.00704(4) 0.35269(4) 0.109102(18) 0.01780(10) Uani 1 1 d .
Cl7 Cl 0.11445(9) 0.32151(9) 0.21933(4) 0.02591(19) Uani 1 1 d .
Cl5 Cl -0.15565(9) 0.59962(9) 0.21585(4) 0.02594(19) Uani 1 1 d .
Cl16 Cl 0.45502(10) 0.61466(9) 0.25772(4) 0.0291(2) Uani 1 1 d .
Cl3 Cl -0.35930(9) 0.28664(9) 0.07495(4) 0.02620(19) Uani 1 1 d .
Cl13 Cl 0.84474(9) 0.84071(9) 0.30214(4) 0.02829(19) Uani 1 1 d .
Cl12 Cl 0.65563(10) 0.90142(9) 0.49252(4) 0.0292(2) Uani 1 1 d .
Cl10 Cl 0.56404(10) 0.36266(9) 0.27082(4) 0.0323(2) Uani 1 1 d .
Cl11 Cl 0.31648(10) 0.36573(9) 0.44906(4) 0.0296(2) Uani 1 1 d .
Cl4 Cl -0.14574(10) -0.02594(9) 0.14972(4) 0.0308(2) Uani 1 1 d .
Cl1 Cl 0.28641(9) 0.24037(9) 0.11634(4) 0.0306(2) Uani 1 1 d .
Cl2 Cl 0.18209(11) 0.62367(10) 0.04079(5) 0.0362(2) Uani 1 1 d .
Cl6 Cl 0.05179(10) 0.49031(10) 0.42385(4) 0.0308(2) Uani 1 1 d .
Cl15 Cl 0.16337(11) 0.84196(11) 0.15944(5) 0.0459(3) Uani 1 1 d .
Cl14 Cl 0.26604(12) 0.84230(11) 0.39578(5) 0.0391(2) Uani 1 1 d .
N6 N 0.4017(3) 0.6827(3) 0.37186(13) 0.0195(6) Uani 1 1 d .
H6 H 0.3701 0.6852 0.4037 0.023 Uiso 1 1 calc R
N4 N 0.5502(3) 0.4728(3) 0.38635(12) 0.0180(6) Uani 1 1 d .
N5 N 0.7197(3) 0.7517(3) 0.40707(12) 0.0172(5) Uani 1 1 d .
N1 N 0.1043(3) 0.3442(3) 0.05899(12) 0.0201(6) Uani 1 1 d .
C26 C 0.8176(4) 0.7236(3) 0.43079(15) 0.0205(7) Uani 1 1 d .
N2 N -0.1635(3) 0.1795(3) 0.07875(12) 0.0201(6) Uani 1 1 d .
N3 N -0.0296(3) 0.4588(3) 0.16146(12) 0.0179(5) Uani 1 1 d .
H3 H -0.0516 0.5154 0.1452 0.021 Uiso 1 1 calc R
C23 C 0.0510(3) 0.4046(3) 0.25584(15) 0.0182(6) Uani 1 1 d .
C12 C -0.2595(3) 0.1273(3) 0.11519(15) 0.0200(7) Uani 1 1 d .
C18 C -0.0175(3) 0.4629(3) 0.22095(14) 0.0164(6) Uani 1 1 d .
C29 C 0.4324(3) 0.3506(3) 0.35864(16) 0.0203(7) Uani 1 1 d .
C13 C -0.3516(3) 0.1726(3) 0.12003(15) 0.0229(7) Uani 1 1 d .
C20 C -0.0505(3) 0.5342(3) 0.31575(15) 0.0224(7) Uani 1 1 d .
H20 H -0.0870 0.5770 0.3361 0.027 Uiso 1 1 calc R
C22 C 0.0720(3) 0.4124(3) 0.31712(15) 0.0209(7) Uani 1 1 d .
H22 H 0.1201 0.3733 0.3387 0.025 Uiso 1 1 calc R
C46 C 0.3628(3) 0.6952(3) 0.26586(16) 0.0216(7) Uani 1 1 d .
C6 C 0.2487(3) 0.4388(3) 0.07609(15) 0.0201(7) Uani 1 1 d .
C35 C 0.7531(3) 0.8818(3) 0.39620(15) 0.0194(7) Uani 1 1 d .
C36 C 0.7200(4) 0.9586(3) 0.43042(16) 0.0224(7) Uani 1 1 d .
C21 C 0.0216(3) 0.4783(3) 0.34658(15) 0.0220(7) Uani 1 1 d .
C45 C 0.3050(4) 0.7290(4) 0.21577(16) 0.0264(8) Uani 1 1 d .
H45 H 0.3139 0.7068 0.1776 0.032 Uiso 1 1 calc R
C3 C -0.1797(3) 0.1097(3) 0.02872(15) 0.0214(7) Uani 1 1 d .
C41 C 0.3508(3) 0.7239(3) 0.32388(15) 0.0192(7) Uani 1 1 d .
C40 C 0.8076(3) 0.9348(3) 0.34708(16) 0.0218(7) Uani 1 1 d .
C43 C 0.2205(4) 0.8288(4) 0.27728(18) 0.0298(8) Uani 1 1 d .
H43 H 0.1712 0.8742 0.2812 0.036 Uiso 1 1 calc R
C19 C -0.0683(3) 0.5263(3) 0.25459(15) 0.0193(7) Uani 1 1 d .
C34 C 0.3157(4) 0.2899(3) 0.38330(16) 0.0235(7) Uani 1 1 d .
C7 C 0.2989(4) 0.5721(4) 0.06940(16) 0.0260(8) Uani 1 1 d .
C16 C -0.3492(4) -0.0147(4) 0.19084(17) 0.0302(8) Uani 1 1 d .
H16 H -0.3498 -0.0809 0.2142 0.036 Uiso 1 1 calc R
C31 C 0.3065(4) 0.1721(3) 0.27609(18) 0.0293(8) Uani 1 1 d .
H31 H 0.3033 0.1320 0.2391 0.035 Uiso 1 1 calc R
C2 C -0.0779(4) 0.1479(4) -0.00427(15) 0.0231(7) Uani 1 1 d .
H2 H -0.1036 0.0950 -0.0412 0.028 Uiso 1 1 calc R
C24 C 0.6660(4) 0.4761(3) 0.41436(15) 0.0192(7) Uani 1 1 d .
C25 C 0.7912(3) 0.5943(3) 0.43573(15) 0.0197(7) Uani 1 1 d .
H25 H 0.8671 0.5856 0.4560 0.024 Uiso 1 1 calc R
C17 C -0.2610(4) 0.0326(3) 0.15208(16) 0.0235(7) Uani 1 1 d .
C1 C 0.0579(4) 0.2555(4) 0.01091(15) 0.0221(7) Uani 1 1 d .
C14 C -0.4388(4) 0.1283(4) 0.15986(17) 0.0298(8) Uani 1 1 d .
H14 H -0.4995 0.1619 0.1626 0.036 Uiso 1 1 calc R
C37 C 0.7399(4) 1.0818(3) 0.41649(18) 0.0281(8) Uani 1 1 d .
H37 H 0.7157 1.1317 0.4400 0.034 Uiso 1 1 calc R
C44 C 0.2339(4) 0.7956(4) 0.22210(17) 0.0292(8) Uani 1 1 d .
C11 C 0.3457(4) 0.4036(4) 0.10299(16) 0.0236(7) Uani 1 1 d .
C28 C 0.9643(4) 0.8340(4) 0.45531(18) 0.0285(8) Uani 1 1 d .
H28A H 1.0003 0.8854 0.4235 0.043 Uiso 1 1 calc R
H28B H 1.0227 0.7966 0.4714 0.043 Uiso 1 1 calc R
H28C H 0.9651 0.8918 0.4870 0.043 Uiso 1 1 calc R
C38 C 0.7955(4) 1.1302(3) 0.36787(19) 0.0318(9) Uani 1 1 d .
H38 H 0.8102 1.2142 0.3583 0.038 Uiso 1 1 calc R
C4 C 0.1527(4) 0.2718(4) -0.03042(17) 0.0329(9) Uani 1 1 d .
H4A H 0.1938 0.3620 -0.0409 0.049 Uiso 1 1 calc R
H4B H 0.0990 0.2084 -0.0666 0.049 Uiso 1 1 calc R
H4C H 0.2265 0.2554 -0.0105 0.049 Uiso 1 1 calc R
C33 C 0.1977(4) 0.1724(3) 0.35561(19) 0.0299(8) Uani 1 1 d .
H33 H 0.1203 0.1323 0.3735 0.036 Uiso 1 1 calc R
C5 C -0.3153(4) -0.0174(4) 0.00500(17) 0.0269(8) Uani 1 1 d .
H5A H -0.3193 -0.0869 0.0290 0.040 Uiso 1 1 calc R
H5B H -0.3213 -0.0443 -0.0364 0.040 Uiso 1 1 calc R
H5C H -0.3930 -0.0031 0.0071 0.040 Uiso 1 1 calc R
C32 C 0.1940(4) 0.1149(4) 0.30216(19) 0.0314(9) Uani 1 1 d .
H32 H 0.1133 0.0351 0.2830 0.038 Uiso 1 1 calc R
C15 C -0.4362(4) 0.0351(4) 0.19534(18) 0.0337(9) Uani 1 1 d .
H15 H -0.4944 0.0054 0.2229 0.040 Uiso 1 1 calc R
C27 C 0.6649(4) 0.3483(3) 0.42481(18) 0.0281(8) Uani 1 1 d .
H27A H 0.5915 0.2958 0.4455 0.042 Uiso 1 1 calc R
H27B H 0.7549 0.3679 0.4492 0.042 Uiso 1 1 calc R
H27C H 0.6476 0.2983 0.3865 0.042 Uiso 1 1 calc R
C30 C 0.4247(4) 0.2889(3) 0.30441(16) 0.0233(7) Uani 1 1 d .
C42 C 0.2802(4) 0.7947(3) 0.32664(16) 0.0249(7) Uani 1 1 d .
C10 C 0.4863(4) 0.4936(4) 0.11963(17) 0.0316(9) Uani 1 1 d .
H10 H 0.5499 0.4661 0.1370 0.038 Uiso 1 1 calc R
C39 C 0.8299(4) 1.0579(3) 0.33327(18) 0.0279(8) Uani 1 1 d .
H39 H 0.8685 1.0921 0.3002 0.033 Uiso 1 1 calc R
C9 C 0.5331(4) 0.6243(4) 0.11068(19) 0.0357(9) Uani 1 1 d .
H9 H 0.6296 0.6866 0.1215 0.043 Uiso 1 1 calc R
C8 C 0.4401(4) 0.6646(4) 0.08610(19) 0.0351(9) Uani 1 1 d .
H8 H 0.4722 0.7547 0.0807 0.042 Uiso 1 1 calc R

loop_
_atom_site_aniso_label
_atom_site_aniso_U_11
_atom_site_aniso_U_22
_atom_site_aniso_U_33
_atom_site_aniso_U_23
_atom_site_aniso_U_13
_atom_site_aniso_U_12
Cu2 0.01703(19) 0.01156(19) 0.0238(2) 0.00266(15) 0.00516(16) 0.00626(16)
Cu1 0.01510(19) 0.0160(2) 0.0200(2) -0.00033(15) 0.00587(15) 0.00551(16)
Cl7 0.0308(4) 0.0289(4) 0.0261(4) 0.0006(3) 0.0057(3) 0.0214(4)
Cl5 0.0290(4) 0.0302(5) 0.0256(4) 0.0012(3) 0.0047(3) 0.0206(4)
Cl16 0.0311(5) 0.0335(5) 0.0268(4) 0.0001(4) 0.0089(4) 0.0186(4)
Cl3 0.0198(4) 0.0269(4) 0.0319(5) 0.0022(3) 0.0053(3) 0.0119(3)
Cl13 0.0281(4) 0.0232(4) 0.0344(5) 0.0067(4) 0.0155(4) 0.0103(4)
Cl12 0.0408(5) 0.0236(4) 0.0263(4) 0.0002(3) 0.0089(4) 0.0179(4)
Cl10 0.0282(4) 0.0287(5) 0.0336(5) -0.0040(4) 0.0149(4) 0.0070(4)
Cl11 0.0364(5) 0.0314(5) 0.0318(5) 0.0121(4) 0.0193(4) 0.0208(4)
Cl4 0.0338(5) 0.0227(4) 0.0384(5) 0.0061(4) 0.0103(4) 0.0151(4)
Cl1 0.0274(4) 0.0279(5) 0.0385(5) 0.0017(4) 0.0042(4) 0.0165(4)
Cl2 0.0369(5) 0.0344(5) 0.0465(6) 0.0205(4) 0.0187(4) 0.0209(4)
Cl6 0.0368(5) 0.0399(5) 0.0195(4) 0.0042(4) 0.0068(4) 0.0219(4)
Cl15 0.0381(6) 0.0434(6) 0.0455(6) 0.0220(5) -0.0022(5) 0.0155(5)
Cl14 0.0490(6) 0.0452(6) 0.0380(5) -0.0029(4) 0.0077(4) 0.0358(5)
N6 0.0182(13) 0.0177(14) 0.0240(14) 0.0025(11) 0.0062(11) 0.0095(11)
N4 0.0177(13) 0.0105(12) 0.0249(14) 0.0037(11) 0.0066(11) 0.0057(11)
N5 0.0175(13) 0.0101(12) 0.0225(14) 0.0023(10) 0.0045(11) 0.0057(11)
N1 0.0156(13) 0.0229(15) 0.0212(14) 0.0020(11) 0.0070(11) 0.0081(12)
C26 0.0226(16) 0.0172(16) 0.0175(16) 0.0004(12) 0.0029(13) 0.0072(14)
N2 0.0176(13) 0.0174(14) 0.0217(14) 0.0007(11) 0.0056(11) 0.0057(11)
N3 0.0162(13) 0.0142(13) 0.0231(14) 0.0022(11) 0.0049(11) 0.0073(11)
C23 0.0153(14) 0.0127(15) 0.0253(17) 0.0001(12) 0.0066(13) 0.0055(12)
C12 0.0157(15) 0.0151(15) 0.0219(16) -0.0032(12) 0.0029(13) 0.0028(13)
C18 0.0113(14) 0.0112(14) 0.0208(16) 0.0003(12) 0.0034(12) 0.0014(12)
C29 0.0191(16) 0.0119(15) 0.0295(18) 0.0050(13) 0.0065(14) 0.0069(13)
C13 0.0177(16) 0.0189(17) 0.0228(17) -0.0027(13) 0.0028(13) 0.0027(13)
C20 0.0206(16) 0.0235(17) 0.0220(17) -0.0005(13) 0.0060(13) 0.0099(14)
C22 0.0182(15) 0.0156(16) 0.0253(17) 0.0041(13) 0.0036(13) 0.0061(13)
C46 0.0157(15) 0.0148(15) 0.0292(18) 0.0004(13) 0.0055(13) 0.0036(13)
C6 0.0174(15) 0.0227(17) 0.0198(16) 0.0001(13) 0.0064(13) 0.0090(14)
C35 0.0160(15) 0.0104(15) 0.0258(17) 0.0016(12) 0.0022(13) 0.0029(12)
C36 0.0222(16) 0.0155(16) 0.0264(18) 0.0020(13) 0.0010(14) 0.0085(14)
C21 0.0202(16) 0.0208(17) 0.0199(17) 0.0006(13) 0.0054(13) 0.0062(14)
C45 0.0228(17) 0.0216(18) 0.0233(18) 0.0055(14) 0.0042(14) 0.0025(14)
C3 0.0191(16) 0.0208(17) 0.0207(16) -0.0006(13) 0.0000(13) 0.0088(14)
C41 0.0156(15) 0.0097(14) 0.0271(17) 0.0007(12) 0.0052(13) 0.0022(12)
C40 0.0162(15) 0.0154(16) 0.0301(18) 0.0039(13) 0.0046(13) 0.0051(13)
C43 0.0245(18) 0.0185(17) 0.044(2) 0.0052(16) 0.0027(16) 0.0105(15)
C19 0.0164(15) 0.0164(16) 0.0239(17) 0.0017(13) 0.0045(13) 0.0072(13)
C34 0.0247(17) 0.0176(16) 0.0312(19) 0.0074(14) 0.0118(15) 0.0106(14)
C7 0.0242(18) 0.0272(19) 0.0279(19) 0.0067(15) 0.0121(15) 0.0115(15)
C16 0.0305(19) 0.0180(17) 0.030(2) 0.0037(15) 0.0095(16) 0.0023(15)
C31 0.0281(19) 0.0161(17) 0.040(2) -0.0018(15) 0.0053(16) 0.0093(15)
C2 0.0232(17) 0.0262(18) 0.0186(16) -0.0058(14) 0.0012(13) 0.0129(15)
C24 0.0259(17) 0.0154(15) 0.0209(16) 0.0048(12) 0.0091(13) 0.0124(14)
C25 0.0214(16) 0.0185(16) 0.0198(16) 0.0016(13) 0.0048(13) 0.0104(14)
C17 0.0214(16) 0.0168(16) 0.0278(18) -0.0015(13) 0.0057(14) 0.0061(14)
C1 0.0226(17) 0.0269(18) 0.0206(17) 0.0005(14) 0.0052(13) 0.0150(15)
C14 0.0185(17) 0.0282(19) 0.034(2) -0.0052(16) 0.0095(15) 0.0037(15)
C37 0.0307(19) 0.0143(16) 0.036(2) -0.0004(15) 0.0012(16) 0.0113(15)
C44 0.0221(17) 0.0219(18) 0.033(2) 0.0123(15) -0.0006(15) 0.0047(15)
C11 0.0211(17) 0.0250(18) 0.0243(18) -0.0009(14) 0.0073(14) 0.0104(15)
C28 0.0236(18) 0.0190(17) 0.039(2) -0.0020(15) 0.0009(16) 0.0101(15)
C38 0.0291(19) 0.0108(16) 0.045(2) 0.0059(15) 0.0007(17) 0.0047(15)
C4 0.0257(19) 0.047(2) 0.0242(19) -0.0024(17) 0.0090(15) 0.0158(18)
C33 0.0209(17) 0.0171(17) 0.052(2) 0.0143(16) 0.0142(17) 0.0074(14)
C5 0.0212(17) 0.0235(18) 0.0283(19) -0.0081(15) 0.0025(14) 0.0068(15)
C32 0.0213(18) 0.0138(17) 0.053(3) 0.0028(16) 0.0045(17) 0.0053(14)
C15 0.0250(19) 0.029(2) 0.033(2) 0.0005(16) 0.0172(16) -0.0010(16)
C27 0.0319(19) 0.0171(17) 0.039(2) 0.0073(15) 0.0083(16) 0.0146(15)
C30 0.0225(17) 0.0142(16) 0.0327(19) 0.0047(14) 0.0108(15) 0.0070(14)
C42 0.0241(17) 0.0186(17) 0.0303(19) -0.0010(14) 0.0045(14) 0.0100(14)
C10 0.0185(17) 0.042(2) 0.032(2) -0.0065(17) 0.0049(15) 0.0135(17)
C39 0.0224(17) 0.0177(17) 0.034(2) 0.0095(15) 0.0045(15) 0.0033(14)
C9 0.0177(17) 0.036(2) 0.039(2) -0.0054(18) 0.0109(16) 0.0013(16)
C8 0.030(2) 0.026(2) 0.040(2) 0.0039(17) 0.0175(17) 0.0044(17)

loop_
_atom_type_symbol
_atom_type_description
_atom_type_scat_dispersion_real
_atom_type_scat_dispersion_imag
_atom_type_scat_source
C C 0.0033 0.0016 'International Tables Vol C Tables 4.2.6.8 and 6.1.1.4'
H H 0.0000 0.0000 'International Tables Vol C Tables 4.2.6.8 and 6.1.1.4'
N N 0.0061 0.0033 'International Tables Vol C Tables 4.2.6.8 and 6.1.1.4'
Cl Cl 0.1484 0.1585 'International Tables Vol C Tables 4.2.6.8 and 6.1.1.4'
Cu Cu 0.3201 1.2651 'International Tables Vol C Tables 4.2.6.8 and 6.1.1.4'

loop_
_geom_angle_atom_site_label_1
_geom_angle_atom_site_label_2
_geom_angle_atom_site_label_3
_geom_angle
N6 Cu2 N4 145.75(12)
N6 Cu2 N5 117.30(13)
N4 Cu2 N5 96.00(12)
N3 Cu1 N1 146.33(12)
N3 Cu1 N2 117.53(12)
N1 Cu1 N2 95.34(12)
C41 N6 Cu2 130.0(2)
C41 N6 H6 115.0
Cu2 N6 H6 115.0
C24 N4 C29 120.1(3)
C24 N4 Cu2 124.6(2)
C29 N4 Cu2 115.3(2)
C26 N5 C35 121.3(3)
C26 N5 Cu2 124.2(2)
C35 N5 Cu2 114.5(2)
C1 N1 C6 119.0(3)
C1 N1 Cu1 125.0(2)
C6 N1 Cu1 116.0(2)
N5 C26 C25 123.0(3)
N5 C26 C28 119.9(3)
C25 C26 C28 117.1(3)
C3 N2 C12 121.1(3)
C3 N2 Cu1 124.0(2)
C12 N2 Cu1 114.9(2)
C18 N3 Cu1 130.0(2)
C18 N3 H3 115.0
Cu1 N3 H3 115.0
C22 C23 C18 123.5(3)
C22 C23 Cl7 118.6(3)
C18 C23 Cl7 117.9(3)
C13 C12 C17 116.1(3)
C13 C12 N2 122.3(3)
C17 C12 N2 121.4(3)
N3 C18 C23 121.7(3)
N3 C18 C19 124.5(3)
C23 C18 C19 113.8(3)
C30 C29 C34 117.0(3)
C30 C29 N4 121.9(3)
C34 C29 N4 121.1(3)
C14 C13 C12 122.2(3)
C14 C13 Cl3 118.7(3)
C12 C13 Cl3 119.1(3)
C19 C20 C21 118.5(3)
C19 C20 H20 120.7
C21 C20 H20 120.7
C23 C22 C21 119.0(3)
C23 C22 H22 120.5
C21 C22 H22 120.5
C45 C46 C41 122.9(3)
C45 C46 Cl16 118.6(3)
C41 C46 Cl16 118.4(3)
C11 C6 C7 116.9(3)
C11 C6 N1 121.5(3)
C7 C6 N1 121.5(3)
C36 C35 C40 116.8(3)
C36 C35 N5 121.4(3)
C40 C35 N5 121.5(3)
C37 C36 C35 121.9(3)
C37 C36 Cl12 118.6(3)
C35 C36 Cl12 119.5(3)
C20 C21 C22 121.2(3)
C20 C21 Cl6 120.3(3)
C22 C21 Cl6 118.5(3)
C46 C45 C44 118.9(4)
C46 C45 H45 120.5
C44 C45 H45 120.5
N2 C3 C2 123.4(3)
N2 C3 C5 119.3(3)
C2 C3 C5 117.3(3)
N6 C41 C42 123.8(3)
N6 C41 C46 121.6(3)
C42 C41 C46 114.6(3)
C39 C40 C35 121.9(3)
C39 C40 Cl13 119.8(3)
C35 C40 Cl13 118.3(3)
C44 C43 C42 118.6(4)
C44 C43 H43 120.7
C42 C43 H43 120.7
C20 C19 C18 123.9(3)
C20 C19 Cl5 118.6(3)
C18 C19 Cl5 117.4(3)
C33 C34 C29 121.8(3)
C33 C34 Cl11 119.2(3)
C29 C34 Cl11 119.1(3)
C8 C7 C6 121.6(4)
C8 C7 Cl2 119.4(3)
C6 C7 Cl2 119.0(3)
C15 C16 C17 119.6(4)
C15 C16 H16 120.2
C17 C16 H16 120.2
C32 C31 C30 119.5(4)
C32 C31 H31 120.3
C30 C31 H31 120.3
C3 C2 C1 127.4(3)
C3 C2 H2 116.3
C1 C2 H2 116.3
N4 C24 C25 123.0(3)
N4 C24 C27 119.6(3)
C25 C24 C27 117.4(3)
C26 C25 C24 127.7(3)
C26 C25 H25 116.1
C24 C25 H25 116.1
C16 C17 C12 122.4(3)
C16 C17 Cl4 118.9(3)
C12 C17 Cl4 118.7(3)
N1 C1 C2 122.7(3)
N1 C1 C4 119.6(3)
C2 C1 C4 117.7(3)
C15 C14 C13 119.5(4)
C15 C14 H14 120.3
C13 C14 H14 120.3
C38 C37 C36 119.0(4)
C38 C37 H37 120.5
C36 C37 H37 120.5
C43 C44 C45 121.2(3)
C43 C44 Cl15 119.3(3)
C45 C44 Cl15 119.5(3)
C10 C11 C6 122.4(4)
C10 C11 Cl1 119.1(3)
C6 C11 Cl1 118.5(3)
C26 C28 H28A 109.5
C26 C28 H28B 109.5
H28A C28 H28B 109.5
C26 C28 H28C 109.5
H28A C28 H28C 109.5
H28B C28 H28C 109.5
C39 C38 C37 120.9(3)
C39 C38 H38 119.6
C37 C38 H38 119.6
C1 C4 H4A 109.5
C1 C4 H4B 109.5
H4A C4 H4B 109.5
C1 C4 H4C 109.5
H4A C4 H4C 109.5
H4B C4 H4C 109.5
C32 C33 C34 119.5(3)
C32 C33 H33 120.3
C34 C33 H33 120.3
C3 C5 H5A 109.5
C3 C5 H5B 109.5
H5A C5 H5B 109.5
C3 C5 H5C 109.5
H5A C5 H5C 109.5
H5B C5 H5C 109.5
C33 C32 C31 120.6(3)
C33 C32 H32 119.7
C31 C32 H32 119.7
C16 C15 C14 120.2(3)
C16 C15 H15 119.9
C14 C15 H15 119.9
C24 C27 H27A 109.5
C24 C27 H27B 109.5
H27A C27 H27B 109.5
C24 C27 H27C 109.5
H27A C27 H27C 109.5
H27B C27 H27C 109.5
C31 C30 C29 121.7(3)
C31 C30 Cl10 119.5(3)
C29 C30 Cl10 118.9(3)
C43 C42 C41 123.7(3)
C43 C42 Cl14 117.5(3)
C41 C42 Cl14 118.8(3)
C11 C10 C9 119.2(4)
C11 C10 H10 120.4
C9 C10 H10 120.4
C38 C39 C40 119.6(4)
C38 C39 H39 120.2
C40 C39 H39 120.2
C10 C9 C8 120.4(4)
C10 C9 H9 119.8
C8 C9 H9 119.8
C9 C8 C7 119.5(4)
C9 C8 H8 120.3
C7 C8 H8 120.3

loop_
_geom_bond_atom_site_label_1
_geom_bond_atom_site_label_2
_geom_bond_distance
Cu2 N6 1.841(3)
Cu2 N4 1.893(3)
Cu2 N5 1.919(3)
Cu1 N3 1.847(3)
Cu1 N1 1.895(3)
Cu1 N2 1.926(3)
Cl7 C23 1.739(3)
Cl5 C19 1.740(3)
Cl16 C46 1.737(4)
Cl3 C13 1.732(4)
Cl13 C40 1.736(4)
Cl12 C36 1.730(4)
Cl10 C30 1.731(4)
Cl11 C34 1.737(4)
Cl4 C17 1.747(4)
Cl1 C11 1.742(4)
Cl2 C7 1.733(4)
Cl6 C21 1.742(4)
Cl15 C44 1.745(4)
Cl14 C42 1.739(4)
N6 C41 1.358(4)
N6 H6 0.8800
N4 C24 1.329(4)
N4 C29 1.419(4)
N5 C26 1.329(4)
N5 C35 1.416(4)
N1 C1 1.335(4)
N1 C6 1.426(4)
C26 C25 1.400(5)
C26 C28 1.509(5)
N2 C3 1.329(4)
N2 C12 1.407(4)
N3 C18 1.352(4)
N3 H3 0.8800
C23 C22 1.384(5)
C23 C18 1.419(5)
C12 C13 1.397(5)
C12 C17 1.405(5)
C18 C19 1.426(5)
C29 C30 1.397(5)
C29 C34 1.400(5)
C13 C14 1.397(5)
C20 C19 1.383(5)
C20 C21 1.384(5)
C20 H20 0.9500
C22 C21 1.386(5)
C22 H22 0.9500
C46 C45 1.381(5)
C46 C41 1.420(5)
C6 C11 1.396(5)
C6 C7 1.397(5)
C35 C36 1.403(5)
C35 C40 1.404(5)
C36 C37 1.397(5)
C45 C44 1.384(6)
C45 H45 0.9500
C3 C2 1.395(5)
C3 C5 1.515(5)
C41 C42 1.405(5)
C40 C39 1.388(5)
C43 C44 1.380(6)
C43 C42 1.381(5)
C43 H43 0.9500
C34 C33 1.391(5)
C7 C8 1.394(5)
C16 C15 1.380(6)
C16 C17 1.387(5)
C16 H16 0.9500
C31 C32 1.381(6)
C31 C30 1.392(5)
C31 H31 0.9500
C2 C1 1.403(5)
C2 H2 0.9500
C24 C25 1.401(5)
C24 C27 1.510(5)
C25 H25 0.9500
C1 C4 1.513(5)
C14 C15 1.383(6)
C14 H14 0.9500
C37 C38 1.387(6)
C37 H37 0.9500
C11 C10 1.383(5)
C28 H28A 0.9800
C28 H28B 0.9800
C28 H28C 0.9800
C38 C39 1.379(6)
C38 H38 0.9500
C4 H4A 0.9800
C4 H4B 0.9800
C4 H4C 0.9800
C33 C32 1.375(6)
C33 H33 0.9500
C5 H5A 0.9800
C5 H5B 0.9800
C5 H5C 0.9800
C32 H32 0.9500
C15 H15 0.9500
C27 H27A 0.9800
C27 H27B 0.9800
C27 H27C 0.9800
C10 C9 1.385(6)
C10 H10 0.9500
C39 H39 0.9500
C9 C8 1.386(6)
C9 H9 0.9500
C8 H8 0.9500
